data_2101420
loop_
_publ_author_name
'Fischer, G.'
'Pindur, U.'
'Schollmeyer, D.'

_publ_section_title
;Different crystal modifications of
 3a\b,4<i>a</i>-dihydro-4\b,10-dimethyl-2-phenyl-1<i>H</i>,3<i>H</i>,5<i>H</i>-pyrrolo[3,4-<i>b</i>]carbazol-1,3-dione
 -- crystal data and theoretical calculations
;
_journal_issue 6
_journal_name_full 'Acta Crystallographica Section B'
_journal_page_first 999
_journal_page_last 1003
_journal_paper_doi 10.1107/S0108768195002333
_journal_volume 51
_journal_year 1995
_chemical_formula_sum 'C22 H18 N2 O2'
_chemical_formula_weight 342.34
_symmetry_cell_setting monoclinic
_symmetry_space_group_name_Hall '-C 2yc'
_symmetry_space_group_name_H-M 'C 1 2/c 1'
_cell_angle_alpha 90.0
_cell_angle_beta 108.17(2)
_cell_angle_gamma 90.0
_cell_formula_units_Z 8
_cell_length_a 14.977(9)
_cell_length_b 10.1770(10)
_cell_length_c 23.663(2)
_cell_volume 3427(2)
_diffrn_radiation_type Cu
_diffrn_radiation_wavelength 1.54184
_exptl_absorpt_coefficient_mu 0.604
_exptl_crystal_density_diffrn 1.333
_exptl_crystal_F_000 1440.0
_cod_data_source_file pa0302.cif
_cod_data_source_block pa0302b
_cod_original_cell_volume 3426(2)
_cod_database_code 2101420

loop_
_atom_site_label
_atom_site_fract_x
_atom_site_fract_y
_atom_site_fract_z
_atom_site_U_iso_or_equiv
C1 .2702(3) .5109(4) .4453(2) .057(2)
N2 .2472(3) .4567(4) .3881(2) .0610(10)
C3 .1772(3) .3608(5) .3775(2) .069(2)
C3A .1584(4) .3408(6) .4351(2) .092(2)
C4 .0695(3) .2897(5) .4389(2) .065(2)
C4A .0623(3) .3176(4) .4981(2) .053(2)
N5 -.0049(3) .2696(4) .5199(2) .066(2)
C5A .0058(3) .3230(5) .5754(2) .061(2)
C6 -.0486(4) .3039(5) .6135(2) .079(2)
C7 -.0214(4) .3698(6) .6668(2) .084(2)
C8 .0571(4) .4507(6) .6826(2) .078(2)
C9 .1095(3) .4705(5) .6444(2) .067(2)
C9A .0844(3) .4070(4) .5900(2) .055(2)
C9B .1192(3) .4036(4) .5394(2) .053(2)
C10 .1917(3) .4767(4) .5258(2) .053(2)
C10A .2071(3) .4487(4) .4737(2) .059(2)
C11 .2892(3) .4957(5) .3434(2) .062(2)
C12 .2802(3) .6234(5) .3231(2) .067(2)
C13 .3212(4) .6582(5) .2800(2) .080(2)
C14 .3687(4) .5680(6) .2580(2) .084(2)
C15 .3767(4) .4413(6) .2785(3) .096(3)
C16 .3383(4) .4024(5) .3219(2) .078(2)
O1 .1418(3) .3084(4) .3306(2) .097(2)
O2 .3295(2) .5934(3) .46330(10) .0730(10)
C17 .2439(4) .5814(5) .5669(2) .083(2)
C18 .0338(4) .1621(5) .4120(2) .089(2)
H3A .1858(4) .2464(6) .4533(2) .11
H4 .0161(3) .3446(5) .4062(2) .09
H5N -.0579(3) .2110(4) .5006(2) .07
H6 -.1088(4) .2374(5) .6028(2) .08
H7 -.0457(4) .3570(6) .7029(2) .09
H8 .0730(4) .4934(6) .7220(2) .08
H9 .1760(3) .5236(5) .6609(2) .07
H12 .2418(3) .7049(5) .3371(2) .08
H13 .3044(4) .7617(5) .2619(2) .08
H14 .3817(4) .5971(6) .2195(2) .09
H15 .4061(4) .3675(6) .2554(3) .10
H16 .3197(4) .2962(5) .3257(2) .08
H17A .2663(4) .6477(5) .5432(2) .08
H17B .2844(4) .5133(5) .5957(2) .08
H17C .2112(4) .6202(5) .6003(2) .08
H18A .0431(4) .1552(5) .3686(2) .09
H18B -.0400(4) .1541(5) .4075(2) .09
H18C .0719(4) .0836(5) .4399(2) .09

loop_
_geom_angle_atom_site_label_1
_geom_angle_atom_site_label_2
_geom_angle_atom_site_label_3
_geom_angle
C10A C1 N2 106.0(3)
O2 C1 N2 123.4(3)
O2 C1 C10A 130.6(3)
C3 N2 C1 113.1(3)
C11 N2 C1 124.6(3)
C11 N2 C3 122.3(3)
C3A C3 N2 106.1(4)
O1 C3 N2 124.6(4)
O1 C3 C3A 129.3(4)
H3A C3A C3 109.2(5)
C4 C3A C3 122.8(4)
C4 C3A H3A 84.2(5)
C10A C3A C3 105.5(4)
C10A C3A H3A 111.3(5)
C10A C3A C4 121.0(4)
H4 C4 C3A 105.0(5)
C4A C4 C3A 109.3(4)
C4A C4 H4 109.0(4)
C18 C4 C3A 120.3(4)
C18 C4 H4 93.3(5)
C18 C4 C4A 117.3(4)
N5 C4A C4 125.3(3)
C9B C4A C4 125.6(3)
C9B C4A N5 109.0(3)
H5N N5 C4A 128.9(4)
C5A N5 C4A 109.8(3)
C5A N5 H5N 121.2(4)
C6 C5A N5 129.5(4)
C9A C5A N5 108.2(3)
C9A C5A C6 122.3(4)
H6 C6 C5A 122.7(5)
C7 C6 C5A 117.1(4)
C7 C6 H6 120.2(5)
H7 C7 C6 128.0(5)
C8 C7 C6 121.5(4)
C8 C7 H7 109.7(5)
H8 C8 C7 116.9(5)
C9 C8 C7 121.0(4)
C9 C8 H8 122.1(5)
H9 C9 C8 118.6(4)
C9A C9 C8 119.6(4)
C9A C9 H9 121.0(4)
C9 C9A C5A 118.4(4)
C9B C9A C5A 105.8(3)
C9B C9A C9 135.9(4)
C9A C9B C4A 107.3(3)
C10 C9B C4A 120.7(3)
C10 C9B C9A 131.8(3)
C10A C10 C9B 116.9(4)
C17 C10 C9B 120.3(4)
C17 C10 C10A 122.8(4)
C3A C10A C1 107.7(4)
C10 C10A C1 130.2(4)
C10 C10A C3A 122.1(4)
C12 C11 N2 119.8(4)
C16 C11 N2 118.7(4)
C16 C11 C12 121.5(4)
H12 C12 C11 126.9(4)
C13 C12 C11 118.6(4)
C13 C12 H12 114.5(5)
H13 C13 C12 114.5(5)
C14 C13 C12 120.8(4)
C14 C13 H13 124.3(5)
H14 C14 C13 114.1(6)
C15 C14 C13 119.8(5)
C15 C14 H14 124.3(6)
H15 C15 C14 118.0(6)
C16 C15 C14 121.5(5)
C16 C15 H15 120.0(6)
C15 C16 C11 117.7(4)
H16 C16 C11 117.1(5)
H16 C16 C15 120.3(5)
H17A C17 C10 108.4(5)
H17B C17 C10 91.8(5)
H17B C17 H17A 126.6(6)
H17C C17 C10 117.1(5)
H17C C17 H17A 116.9(6)
H17C C17 H17B 93.9(6)
H18A C18 C4 109.3(5)
H18B C18 C4 109.4(5)
H18B C18 H18A 109.5(6)
H18C C18 C4 109.7(5)
H18C C18 H18A 109.5(6)
H18C C18 H18B 109.5(6)

loop_
_geom_bond_atom_site_label_1
_geom_bond_atom_site_label_2
_geom_bond_distance
C3 O1 1.196(6)
C1 O2 1.200(6)
C1 N2 1.400(6)
C1 C10A 1.464(6)
N2 C3 1.398(6)
N2 C11 1.445(6)
C3 C3A 1.489(7)
C3A C4 1.457(7)
C3A C10A 1.469(7)
C4 C4A 1.466(7)
C4 C18 1.471(7)
C4A N5 1.358(6)
C4A C9B 1.388(6)
N5 C5A 1.384(6)
C5A C6 1.404(7)
C5A C9A 1.408(6)
C6 C7 1.373(7)
C7 C8 1.387(8)
C8 C9 1.383(7)
C9 C9A 1.385(6)
C9A C9B 1.448(6)
C9B C10 1.433(6)
C10 C10A 1.352(6)
C10 C17 1.490(7)
C11 C12 1.377(7)
C11 C16 1.390(7)
C12 C13 1.391(7)
C13 C14 1.360(8)
C14 C15 1.370(9)
C15 C16 1.382(8)
C3A H3A 1.080(8)
C4 H4 1.080(7)
N5 H5N .984(5)
C6 H6 1.091(7)
C7 H7 1.037(7)
C8 H8 .988(7)
C9 H9 1.093(7)
C12 H12 1.117(7)
C13 H13 1.135(8)
C14 H14 1.032(8)
C15 H15 1.099(9)
C16 H16 1.127(7)
C17 H17A 1.000(8)
C17 H17B 1.026(8)
C17 H17C 1.123(8)
C18 H18A 1.080(8)
C18 H18B 1.080(8)
C18 H18C 1.080(8)

loop_
_geom_torsion_atom_site_label_1
_geom_torsion_atom_site_label_2
_geom_torsion_atom_site_label_3
_geom_torsion_atom_site_label_4
_geom_torsion
O2 C1 N2 C3 178.9(5)
O2 C1 C10A C10 7.8(6)
C1 N2 C11 C12 -60.8(5)
N2 C3 C3A C4 155.9(5)
C3 C3A C10A C1 -12.8(4)
C10A C3A C4 C4A -24.1(5)
C4 C3A C10A C1 -158.2(5)
C3A C4 C4A N5 -170.9(5)
C4A C9B C10 C17 171.9(5)
C18 C4 C4A C9B 154.9(5)
C4A N5 C5A C6 178.4(5)
C9 C9A C9B C10 -5.6(7)
C4A C9B C10 C10A -5.9(5)
O1 C3 C3A C4 -24.2(7)
C4 C3A C10A C10 22.2(6)
C16 C11 C12 C13 0.2(6)
